data_1539638
loop_
_publ_author_name
'Beck, J.'

_publ_section_title
;
 (Te8)(2+), ein neues Tellur-Polykation
;
_journal_name_full 'Angewandte Chemie (German Edition)'
_journal_page_first 301
_journal_page_last 302
_journal_volume 102
_journal_year 1990
_chemical_formula_sum 'Cl12 Te8 W2'
_chemical_name_systematic 'Te8 (W Cl6)2'
_space_group_IT_number 15
_symmetry_space_group_name_Hall '-C 2yc'
_symmetry_space_group_name_H-M 'C 1 2/c 1'
_cell_angle_alpha 90
_cell_angle_beta 116.87
_cell_angle_gamma 90
_cell_formula_units_Z 4
_cell_length_a 11.925
_cell_length_b 20.8
_cell_length_c 11.86
_cell_volume 2624.146
_citation_journal_id_ASTM ANCEAD
_cod_data_source_file Beck_ANCEAD_1990_1156.cif
_cod_data_source_block Cl12Te8W2
_cod_database_code 1539638

loop_
_symmetry_equiv_pos_as_xyz
x,y,z
-x,y,-z+1/2
-x,-y,-z
x,-y,z-1/2
x+1/2,y+1/2,z
-x+1/2,y+1/2,-z+1/2
-x+1/2,-y+1/2,-z
x+1/2,-y+1/2,z-1/2

loop_
_atom_site_label
_atom_site_type_symbol
_atom_site_fract_x
_atom_site_fract_y
_atom_site_fract_z
_atom_site_occupancy
_atom_site_U_iso_or_equiv
W1 W+5 0.719 0.38466 0.10984 1 0.0
Cl2 Cl-1 0.8683 0.4282 0.2989 1 0.0
Cl5 Cl-1 0.5645 0.4419 0.1306 1 0.0
Cl3 Cl-1 0.8646 0.3225 0.0888 1 0.0
Te1 Te 0.03213 0.41752 -0.35826 1 0.0
Te2 Te 0.28037 0.38448 -0.22752 1 0.0
Cl6 Cl-1 0.695 0.2993 0.2215 1 0.0
Cl1 Cl-1 0.7537 0.468 -0.0012 1 0.0
Te3 Te 0.29002 0.35293 0.00474 1 0.0
Cl4 Cl-1 0.5646 0.3411 -0.0804 1 0.0
Te4 Te 0.065 0.29396 -0.07426 1 0.0
